data_7009171
loop_
_publ_author_name
'Godfrey, Stephen M.'
'McAuliffe, Charles A.'
'Peaker, Andrew T.'
'Pritchard, Robin G.'

_publ_section_title
;
 The reaction of tertiary aryl phosphites with diiodine at ambient
 temperatures; structural characterisation of the tertiary phosphite
 tetraiodides (PhO)3PI4, (4-MeC6H4O)3PI4 and (2,4-But2C6H3O)3PI4
;
_journal_issue 8
_journal_name_full 'Journal of the Chemical Society, Dalton Transactions'
_journal_page_first 1287
_journal_paper_doi 10.1039/a909057f
_journal_year 2000
_chemical_formula_sum 'C42 H63 I4 O3 P'
_chemical_formula_weight 1154.49
_chemical_name_systematic
; 
 ? 
;
_space_group_IT_number 19
_symmetry_cell_setting orthorhombic
_symmetry_space_group_name_Hall 'P 2ac 2ab'
_symmetry_space_group_name_H-M 'P 21 21 21'
_atom_sites_solution_hydrogens geom
_atom_sites_solution_primary direct
_atom_sites_solution_secondary difmap
_audit_creation_method SHELXL-97
_cell_angle_alpha 90.00
_cell_angle_beta 90.00
_cell_angle_gamma 90.00
_cell_formula_units_Z 4
_cell_length_a 11.7630(10)
_cell_length_b 19.565(2)
_cell_length_c 21.003(2)
_cell_measurement_temperature 203(2)
_cell_volume 4833.7(8)
_computing_structure_refinement 'SHELXL-97 (Sheldrick, 1997)'
_computing_structure_solution 'SHELXS-97 (Sheldrick, 1990)'
_diffrn_ambient_temperature 203(2)
_diffrn_measured_fraction_theta_full 0.999
_diffrn_measured_fraction_theta_max 0.999
_diffrn_radiation_monochromator graphite
_diffrn_radiation_source 'fine-focus sealed tube'
_diffrn_radiation_type MoK\a
_diffrn_radiation_wavelength 0.71073
_diffrn_reflns_av_R_equivalents 0.0000
_diffrn_reflns_av_sigmaI/netI 0.1039
_diffrn_reflns_limit_h_max 13
_diffrn_reflns_limit_h_min 0
_diffrn_reflns_limit_k_max 23
_diffrn_reflns_limit_k_min 0
_diffrn_reflns_limit_l_max 24
_diffrn_reflns_limit_l_min 0
_diffrn_reflns_number 4704
_diffrn_reflns_theta_full 24.97
_diffrn_reflns_theta_max 24.97
_diffrn_reflns_theta_min 1.42
_exptl_absorpt_coefficient_mu 2.644
_exptl_absorpt_correction_T_max 0.5578
_exptl_absorpt_correction_T_min 0.5043
_exptl_crystal_colour brown
_exptl_crystal_density_diffrn 1.586
_exptl_crystal_density_method 'not measured'
_exptl_crystal_description needle
_exptl_crystal_F_000 2264
_exptl_crystal_size_max 0.30
_exptl_crystal_size_mid 0.25
_exptl_crystal_size_min 0.25
_refine_diff_density_max 0.914
_refine_diff_density_min -0.901
_refine_diff_density_rms 0.167
_refine_ls_abs_structure_details 'Flack H D (1983), Acta Cryst. A39, 876-881'
_refine_ls_abs_structure_Flack -0.03(7)
_refine_ls_extinction_method none
_refine_ls_goodness_of_fit_ref 1.008
_refine_ls_hydrogen_treatment mixed
_refine_ls_matrix_type full
_refine_ls_number_parameters 451
_refine_ls_number_reflns 4704
_refine_ls_number_restraints 12
_refine_ls_restrained_S_all 1.008
_refine_ls_R_factor_all 0.1247
_refine_ls_R_factor_gt 0.0646
_refine_ls_shift/su_max 0.054
_refine_ls_shift/su_mean 0.003
_refine_ls_structure_factor_coef Fsqd
_refine_ls_weighting_details 'calc w=1/[\s^2^(Fo^2^)+(0.0822P)^2^+0.0000P] where P=(Fo^2^+2Fc^2^)/3'
_refine_ls_weighting_scheme calc
_refine_ls_wR_factor_gt 0.1379
_refine_ls_wR_factor_ref 0.1681
_reflns_number_gt 2908
_reflns_number_total 4704
_reflns_threshold_expression >2sigma(I)
_cod_data_source_file a909057f.txt
_cod_data_source_block ap98sb
_cod_depositor_comments
;
The following automatic conversions were performed:
'_atom_site_symetry_multiplicity' tag replaced with
'_atom_site_symmetry_multiplicity'.

Automatic conversion script
Id: cif_correct_tags 1440 2010-10-19 06:21:57Z saulius 
;
_cod_original_cell_volume 4833.9(8)
_cod_original_sg_symbol_H-M 'P 212121'
_cod_database_code 7009171

loop_
_symmetry_equiv_pos_as_xyz
'x, y, z'
'-x+1/2, -y, z+1/2'
'x+1/2, -y+1/2, -z'
'-x, y+1/2, -z+1/2'

loop_
_atom_site_label
_atom_site_type_symbol
_atom_site_fract_x
_atom_site_fract_y
_atom_site_fract_z
_atom_site_U_iso_or_equiv
_atom_site_adp_type
_atom_site_occupancy
_atom_site_symmetry_multiplicity
_atom_site_calc_flag
_atom_site_refinement_flags
_atom_site_disorder_assembly
_atom_site_disorder_group
I1 I 0.08594(11) 0.93072(6) 0.42063(6) 0.0360(3) Uani 1 1 d . . .
I2 I 0.01863(14) 0.90457(8) 0.27370(6) 0.0563(4) Uani 1 1 d . . .
I3 I 0.25864(15) 0.84791(8) 0.27219(7) 0.0590(4) Uani 1 1 d . . .
I4 I 0.47861(17) 0.79114(10) 0.27881(9) 0.0805(6) Uani 1 1 d . . .
P1 P 0.1636(4) 0.9574(3) 0.5228(2) 0.0280(11) Uani 1 1 d . . .
O1 O 0.2121(10) 0.8911(6) 0.5500(5) 0.028(3) Uani 1 1 d . . .
O2 O 0.2586(12) 1.0125(6) 0.5221(6) 0.037(3) Uani 1 1 d . . .
O3 O 0.0779(10) 0.9929(6) 0.5682(5) 0.030(3) Uani 1 1 d . . .
C1 C 0.2447(16) 0.8747(9) 0.6142(8) 0.025(4) Uani 1 1 d . . .
C2 C 0.2679(15) 0.8052(9) 0.6272(7) 0.026(4) Uani 1 1 d . . .
C3 C 0.2950(14) 0.7948(10) 0.6894(8) 0.032(4) Uani 1 1 d . . .
H3 H 0.3091 0.7493 0.7014 0.038 Uiso 1 1 calc R . .
C4 C 0.3044(18) 0.8436(10) 0.7372(9) 0.041(5) Uani 1 1 d . . .
C5 C 0.2854(16) 0.9100(9) 0.7187(9) 0.037(5) Uani 1 1 d . . .
H5 H 0.2951 0.9452 0.7487 0.044 Uiso 1 1 calc R . .
C6 C 0.2522(14) 0.9267(10) 0.6572(8) 0.033(4) Uani 1 1 d . . .
H6 H 0.2357 0.9720 0.6457 0.039 Uiso 1 1 calc R . .
C7 C 0.2578(16) 0.7504(9) 0.5760(10) 0.039(5) Uani 1 1 d . . .
C8 C 0.3455(18) 0.7618(14) 0.5254(10) 0.061(7) Uani 1 1 d . . .
H8A H 0.4204 0.7629 0.5446 0.091 Uiso 1 1 calc R . .
H8B H 0.3308 0.8050 0.5042 0.091 Uiso 1 1 calc R . .
H8C H 0.3419 0.7250 0.4945 0.091 Uiso 1 1 calc R . .
C9 C 0.284(2) 0.6811(10) 0.6066(10) 0.062(7) Uani 1 1 d . . .
H9A H 0.2281 0.6718 0.6397 0.093 Uiso 1 1 calc R . .
H9B H 0.3592 0.6820 0.6251 0.093 Uiso 1 1 calc R . .
H9C H 0.2799 0.6455 0.5745 0.093 Uiso 1 1 calc R . .
C10 C 0.1365(16) 0.7475(12) 0.5499(10) 0.047(6) Uani 1 1 d . . .
H10A H 0.0837 0.7393 0.5845 0.070 Uiso 1 1 calc R . .
H10B H 0.1306 0.7109 0.5189 0.070 Uiso 1 1 calc R . .
H10C H 0.1182 0.7907 0.5296 0.070 Uiso 1 1 calc R . .
C11 C 0.337(2) 0.8252(10) 0.8042(8) 0.039(5) Uani 1 1 d . . .
C12 C 0.253(3) 0.7706(16) 0.8308(11) 0.143(19) Uani 1 1 d . . .
H12A H 0.2738 0.7590 0.8741 0.214 Uiso 1 1 calc R . .
H12B H 0.2559 0.7300 0.8044 0.214 Uiso 1 1 calc R . .
H12C H 0.1762 0.7890 0.8303 0.214 Uiso 1 1 calc R . .
C13 C 0.340(2) 0.8871(13) 0.8485(10) 0.076(9) Uani 1 1 d . . .
H13A H 0.3613 0.8726 0.8910 0.114 Uiso 1 1 calc R . .
H13B H 0.2655 0.9082 0.8497 0.114 Uiso 1 1 calc R . .
H13C H 0.3953 0.9199 0.8329 0.114 Uiso 1 1 calc R . .
C14 C 0.454(3) 0.7945(17) 0.8057(12) 0.096(11) Uani 1 1 d . . .
H14A H 0.4744 0.7830 0.8492 0.144 Uiso 1 1 calc R . .
H14B H 0.5088 0.8273 0.7890 0.144 Uiso 1 1 calc R . .
H14C H 0.4558 0.7535 0.7797 0.144 Uiso 1 1 calc R . .
C15 C 0.3490(18) 1.0229(11) 0.4778(8) 0.038(5) Uani 1 1 d . . .
C16 C 0.4044(16) 1.0851(8) 0.4793(9) 0.034(4) Uani 1 1 d . . .
C17 C 0.4916(15) 1.0911(10) 0.4334(8) 0.034(4) Uani 1 1 d . . .
H17 H 0.5333 1.1321 0.4327 0.041 Uiso 1 1 calc R . .
C18 C 0.5210(17) 1.0403(11) 0.3885(9) 0.041(5) Uani 1 1 d . . .
C19 C 0.4653(19) 0.9771(10) 0.3942(9) 0.045(5) Uani 1 1 d . . .
H19 H 0.4876 0.9406 0.3679 0.054 Uiso 1 1 calc R . .
C20 C 0.3775(15) 0.9673(10) 0.4379(9) 0.034(5) Uani 1 1 d . . .
H20 H 0.3389 0.9254 0.4407 0.041 Uiso 1 1 calc R . .
C21 C 0.385(2) 1.1390(11) 0.5305(9) 0.046(6) Uani 1 1 d . . .
C22 C 0.460(2) 1.2023(10) 0.5163(11) 0.056(6) Uani 1 1 d . . .
H22A H 0.4436 1.2187 0.4736 0.084 Uiso 1 1 calc R . .
H22B H 0.5394 1.1900 0.5195 0.084 Uiso 1 1 calc R . .
H22C H 0.4427 1.2381 0.5469 0.084 Uiso 1 1 calc R . .
C23 C 0.411(2) 1.1130(12) 0.5951(8) 0.056(6) Uani 1 1 d . . .
H23A H 0.3988 1.1492 0.6260 0.084 Uiso 1 1 calc R . .
H23B H 0.4891 1.0979 0.5970 0.084 Uiso 1 1 calc R . .
H23C H 0.3607 1.0750 0.6048 0.084 Uiso 1 1 calc R . .
C24 C 0.2552(16) 1.1640(10) 0.5260(9) 0.041(5) Uani 1 1 d . . .
H24A H 0.2403 1.1815 0.4836 0.061 Uiso 1 1 calc R . .
H24B H 0.2419 1.1998 0.5571 0.061 Uiso 1 1 calc R . .
H24C H 0.2050 1.1257 0.5346 0.061 Uiso 1 1 calc R . .
C25 C 0.6102(16) 1.0529(12) 0.3365(10) 0.049(6) Uani 1 1 d . . .
C26 C 0.706(3) 1.0035(16) 0.3496(16) 0.113(13) Uani 1 1 d . . .
H26A H 0.7375 1.0124 0.3915 0.170 Uiso 1 1 calc R . .
H26B H 0.7654 1.0094 0.3178 0.170 Uiso 1 1 calc R . .
H26C H 0.6778 0.9570 0.3478 0.170 Uiso 1 1 calc R . .
C27 C 0.664(2) 1.1249(14) 0.3429(14) 0.089(10) Uani 1 1 d U . .
H27A H 0.6992 1.1293 0.3846 0.134 Uiso 1 1 calc R . .
H27B H 0.6059 1.1595 0.3380 0.134 Uiso 1 1 calc R . .
H27C H 0.7218 1.1309 0.3102 0.134 Uiso 1 1 calc R . .
C28 C 0.556(3) 1.045(2) 0.2746(11) 0.16(2) Uani 1 1 d . . .
H28A H 0.4973 1.0792 0.2697 0.241 Uiso 1 1 calc R . .
H28B H 0.5228 0.9997 0.2716 0.241 Uiso 1 1 calc R . .
H28C H 0.6126 1.0505 0.2413 0.241 Uiso 1 1 calc R . .
C29 C -0.0328(15) 0.9680(9) 0.5814(9) 0.031(4) Uani 1 1 d . . .
C30 C -0.1213(15) 1.0126(8) 0.5741(8) 0.027(4) Uani 1 1 d . . .
C31 C -0.2274(16) 0.9860(9) 0.5878(8) 0.032(4) Uani 1 1 d U . .
H31 H -0.2901 1.0156 0.5840 0.038 Uiso 1 1 calc R . .
C32 C -0.2492(17) 0.9188(10) 0.6070(8) 0.038(5) Uani 1 1 d . . .
C33 C -0.1528(17) 0.8782(10) 0.6147(9) 0.035(5) Uani 1 1 d . . .
H33 H -0.1608 0.8336 0.6309 0.042 Uiso 1 1 calc R . .
C34 C -0.0478(14) 0.9016(9) 0.5994(8) 0.027(4) Uani 1 1 d . . .
H34 H 0.0150 0.8719 0.6012 0.032 Uiso 1 1 calc R . .
C35 C -0.1114(18) 1.0886(9) 0.5558(8) 0.040(5) Uani 1 1 d . . .
C36 C -0.0450(18) 1.1243(10) 0.6077(10) 0.050(6) Uani 1 1 d . . .
H36A H -0.0848 1.1195 0.6479 0.075 Uiso 1 1 calc R . .
H36B H -0.0377 1.1724 0.5973 0.075 Uiso 1 1 calc R . .
H36C H 0.0299 1.1040 0.6111 0.075 Uiso 1 1 calc R . .
C37 C -0.0542(19) 1.0948(10) 0.4911(9) 0.048(6) Uani 1 1 d . . .
H37A H -0.0994 1.0713 0.4593 0.071 Uiso 1 1 calc R . .
H37B H 0.0210 1.0745 0.4930 0.071 Uiso 1 1 calc R . .
H37C H -0.0476 1.1427 0.4797 0.071 Uiso 1 1 calc R . .
C38 C -0.2277(18) 1.1238(11) 0.5512(12) 0.056(7) Uani 1 1 d . . .
H38A H -0.2658 1.1213 0.5921 0.085 Uiso 1 1 calc R . .
H38B H -0.2736 1.1009 0.5192 0.085 Uiso 1 1 calc R . .
H38C H -0.2173 1.1713 0.5393 0.085 Uiso 1 1 calc R . .
C39 C -0.3702(16) 0.8965(10) 0.6242(9) 0.034(5) Uani 1 1 d . . .
C40 C -0.4059(17) 0.9355(12) 0.6817(10) 0.059(6) Uani 1 1 d . . .
H40A H -0.4825 0.9222 0.6936 0.088 Uiso 1 1 calc R . .
H40B H -0.4043 0.9841 0.6724 0.088 Uiso 1 1 calc R . .
H40C H -0.3543 0.9257 0.7165 0.088 Uiso 1 1 calc R . .
C41 C -0.3777(18) 0.8204(10) 0.6372(12) 0.053(6) Uani 1 1 d . . .
H41A H -0.3558 0.7953 0.5993 0.079 Uiso 1 1 calc R . .
H41B H -0.4552 0.8086 0.6487 0.079 Uiso 1 1 calc R . .
H41C H -0.3271 0.8086 0.6719 0.079 Uiso 1 1 calc R . .
C42 C -0.4513(16) 0.9122(10) 0.5689(10) 0.048(6) Uani 1 1 d . . .
H42A H -0.4281 0.8865 0.5316 0.073 Uiso 1 1 calc R . .
H42B H -0.4489 0.9607 0.5594 0.073 Uiso 1 1 calc R . .
H42C H -0.5281 0.8993 0.5807 0.073 Uiso 1 1 calc R . .

loop_
_atom_site_aniso_label
_atom_site_aniso_U_11
_atom_site_aniso_U_22
_atom_site_aniso_U_33
_atom_site_aniso_U_23
_atom_site_aniso_U_13
_atom_site_aniso_U_12
I1 0.0353(7) 0.0319(6) 0.0406(5) 0.0010(6) -0.0062(6) -0.0029(7)
I2 0.0620(10) 0.0617(10) 0.0454(7) 0.0001(7) -0.0077(8) -0.0018(9)
I3 0.0687(11) 0.0572(9) 0.0510(7) 0.0016(8) -0.0018(9) -0.0094(9)
I4 0.0691(12) 0.0893(14) 0.0831(11) 0.0080(11) 0.0015(12) 0.0052(11)
P1 0.022(3) 0.029(3) 0.033(2) -0.003(2) 0.000(2) -0.002(2)
O1 0.014(6) 0.034(8) 0.036(6) 0.005(6) -0.004(5) 0.010(6)
O2 0.040(8) 0.026(7) 0.046(7) -0.011(6) 0.019(7) -0.003(7)
O3 0.022(6) 0.021(6) 0.045(7) 0.002(5) 0.020(6) 0.003(6)
C1 0.023(10) 0.021(10) 0.031(8) 0.006(8) -0.006(9) 0.003(9)
C2 0.025(10) 0.029(10) 0.023(7) 0.009(7) -0.009(8) -0.009(9)
C3 0.012(9) 0.037(11) 0.045(10) 0.007(9) 0.004(8) 0.006(9)
C4 0.038(12) 0.031(11) 0.053(12) -0.003(10) 0.017(10) -0.009(10)
C5 0.036(11) 0.020(10) 0.053(11) -0.003(9) 0.014(10) -0.008(9)
C6 0.016(9) 0.034(11) 0.047(10) 0.003(9) 0.010(9) -0.016(10)
C7 0.031(11) 0.024(10) 0.062(11) -0.005(10) -0.018(12) -0.002(9)
C8 0.038(14) 0.087(19) 0.058(13) -0.034(14) 0.019(12) 0.017(14)
C9 0.10(2) 0.027(12) 0.055(12) -0.016(10) -0.025(14) 0.014(14)
C10 0.025(11) 0.058(15) 0.056(12) -0.015(11) -0.005(10) 0.004(11)
C11 0.057(15) 0.041(13) 0.020(8) 0.004(8) -0.002(10) -0.001(12)
C12 0.25(5) 0.12(3) 0.051(14) 0.022(17) -0.02(2) -0.13(3)
C13 0.11(2) 0.065(18) 0.055(13) -0.024(13) -0.004(15) -0.051(18)
C14 0.11(3) 0.12(3) 0.061(15) -0.001(17) -0.025(17) 0.03(2)
C15 0.047(13) 0.038(12) 0.028(8) -0.003(8) 0.020(9) -0.012(11)
C16 0.026(10) 0.015(10) 0.062(11) 0.012(8) 0.011(10) 0.009(9)
C17 0.019(10) 0.036(11) 0.048(10) -0.007(9) 0.011(9) -0.004(9)
C18 0.020(10) 0.045(13) 0.059(12) 0.011(10) 0.009(10) 0.006(11)
C19 0.051(14) 0.028(12) 0.056(11) 0.005(9) 0.008(12) 0.002(11)
C20 0.023(10) 0.025(10) 0.054(11) 0.002(9) 0.004(9) -0.004(9)
C21 0.053(16) 0.042(14) 0.043(10) -0.004(10) 0.003(11) -0.006(12)
C22 0.067(17) 0.030(12) 0.070(14) 0.007(11) -0.004(13) -0.010(12)
C23 0.060(15) 0.063(15) 0.045(11) 0.007(10) -0.020(12) 0.017(15)
C24 0.029(11) 0.038(12) 0.056(11) -0.022(10) 0.018(11) 0.013(11)
C25 0.019(11) 0.061(16) 0.067(13) 0.012(12) 0.020(10) 0.016(11)
C26 0.11(3) 0.09(2) 0.14(3) 0.03(2) 0.08(2) 0.01(2)
C27 0.083(17) 0.062(15) 0.122(18) 0.025(14) 0.035(15) -0.050(14)
C28 0.09(2) 0.35(6) 0.043(13) 0.00(3) 0.017(16) -0.06(3)
C29 0.014(9) 0.033(11) 0.047(10) 0.001(10) -0.002(10) 0.002(9)
C30 0.029(10) 0.015(9) 0.037(9) 0.008(8) 0.009(9) -0.011(8)
C31 0.022(8) 0.027(8) 0.048(8) 0.006(7) -0.002(7) 0.018(7)
C32 0.032(11) 0.038(13) 0.043(9) -0.008(9) -0.002(9) 0.006(11)
C33 0.040(13) 0.018(10) 0.046(10) -0.001(9) 0.006(10) 0.002(10)
C34 0.014(9) 0.013(9) 0.054(11) 0.003(8) -0.003(8) 0.007(8)
C35 0.050(14) 0.024(11) 0.045(10) 0.006(8) -0.008(10) 0.001(10)
C36 0.048(15) 0.022(11) 0.080(14) -0.021(10) -0.013(12) 0.010(11)
C37 0.064(16) 0.017(10) 0.062(12) -0.001(9) -0.012(12) 0.025(11)
C38 0.042(14) 0.027(12) 0.100(17) 0.005(12) -0.002(13) 0.023(11)
C39 0.024(10) 0.031(11) 0.046(10) -0.004(9) -0.009(9) 0.007(9)
C40 0.033(12) 0.068(16) 0.075(14) -0.038(13) 0.038(12) -0.005(14)
C41 0.026(12) 0.037(13) 0.094(17) -0.001(13) -0.013(12) -0.012(10)
C42 0.033(12) 0.039(13) 0.074(14) -0.014(11) 0.003(11) -0.004(10)

loop_
_atom_type_symbol
_atom_type_description
_atom_type_scat_dispersion_real
_atom_type_scat_dispersion_imag
_atom_type_scat_source
C C 0.0033 0.0016 'International Tables Vol C Tables 4.2.6.8 and 6.1.1.4'
H H 0.0000 0.0000 'International Tables Vol C Tables 4.2.6.8 and 6.1.1.4'
O O 0.0106 0.0060 'International Tables Vol C Tables 4.2.6.8 and 6.1.1.4'
P P 0.1023 0.0942 'International Tables Vol C Tables 4.2.6.8 and 6.1.1.4'
I I -0.4742 1.8119 'International Tables Vol C Tables 4.2.6.8 and 6.1.1.4'

loop_
_geom_angle_atom_site_label_1
_geom_angle_atom_site_label_2
_geom_angle_atom_site_label_3
_geom_angle
_geom_angle_site_symmetry_1
_geom_angle_site_symmetry_3
_geom_angle_publ_flag
I4 I3 I2 176.13(8) . . ?
O1 P1 O2 108.9(7) . . ?
O1 P1 O3 113.1(6) . . ?
O2 P1 O3 99.4(7) . . ?
O1 P1 I1 107.0(5) . . ?
O2 P1 I1 114.7(5) . . ?
O3 P1 I1 113.7(5) . . ?
C1 O1 P1 129.7(11) . . ?
C15 O2 P1 129.9(11) . . ?
C29 O3 P1 124.3(11) . . ?
C6 C1 C2 125.1(16) . . ?
C6 C1 O1 118.2(16) . . ?
C2 C1 O1 116.6(14) . . ?
C3 C2 C1 112.1(16) . . ?
C3 C2 C7 126.2(17) . . ?
C1 C2 C7 121.7(14) . . ?
C2 C3 C4 127.6(19) . . ?
C5 C4 C3 115.6(19) . . ?
C5 C4 C11 122.1(18) . . ?
C3 C4 C11 122.2(18) . . ?
C4 C5 C6 122.0(18) . . ?
C1 C6 C5 117.4(18) . . ?
C8 C7 C2 110.0(16) . . ?
C8 C7 C10 113.1(17) . . ?
C2 C7 C10 110.5(16) . . ?
C8 C7 C9 107.1(19) . . ?
C2 C7 C9 108.2(15) . . ?
C10 C7 C9 107.7(18) . . ?
C4 C11 C14 110.5(18) . . ?
C4 C11 C13 112.7(18) . . ?
C14 C11 C13 106(2) . . ?
C4 C11 C12 109.5(19) . . ?
C14 C11 C12 108(2) . . ?
C13 C11 C12 109.8(19) . . ?
C16 C15 C20 125.4(17) . . ?
C16 C15 O2 117.6(16) . . ?
C20 C15 O2 116.9(16) . . ?
C15 C16 C17 113.6(16) . . ?
C15 C16 C21 123.8(17) . . ?
C17 C16 C21 122.1(17) . . ?
C16 C17 C18 125.1(18) . . ?
C19 C18 C17 116.7(18) . . ?
C19 C18 C25 121.4(19) . . ?
C17 C18 C25 122.0(19) . . ?
C20 C19 C18 121.5(19) . . ?
C19 C20 C15 117.4(18) . . ?
C23 C21 C16 112.4(18) . . ?
C23 C21 C22 109.8(19) . . ?
C16 C21 C22 109.6(17) . . ?
C23 C21 C24 110.4(18) . . ?
C16 C21 C24 107.9(17) . . ?
C22 C21 C24 106.4(17) . . ?
C28 C25 C26 115(3) . . ?
C28 C25 C18 108.7(19) . . ?
C26 C25 C18 106.2(18) . . ?
C28 C25 C27 111(3) . . ?
C26 C25 C27 105(2) . . ?
C18 C25 C27 111(2) . . ?
C34 C29 C30 122.7(17) . . ?
C34 C29 O3 120.0(16) . . ?
C30 C29 O3 117.3(15) . . ?
C29 C30 C31 115.1(15) . . ?
C29 C30 C35 125.9(16) . . ?
C31 C30 C35 118.9(17) . . ?
C30 C31 C32 125.4(17) . . ?
C33 C32 C31 114.8(18) . . ?
C33 C32 C39 124.5(18) . . ?
C31 C32 C39 120.4(17) . . ?
C34 C33 C32 121.4(18) . . ?
C33 C34 C29 120.3(17) . . ?
C36 C35 C37 112.2(18) . . ?
C36 C35 C38 107.3(17) . . ?
C37 C35 C38 107.6(16) . . ?
C36 C35 C30 107.8(15) . . ?
C37 C35 C30 109.6(15) . . ?
C38 C35 C30 112.4(17) . . ?
C40 C39 C41 110.0(19) . . ?
C40 C39 C32 107.9(16) . . ?
C41 C39 C32 112.1(16) . . ?
C40 C39 C42 109.6(17) . . ?
C41 C39 C42 107.2(17) . . ?
C32 C39 C42 110.0(16) . . ?

loop_
_geom_bond_atom_site_label_1
_geom_bond_atom_site_label_2
_geom_bond_distance
_geom_bond_site_symmetry_2
_geom_bond_publ_flag
I1 P1 2.390(5) . ?
I2 I3 3.033(2) . ?
I3 I4 2.819(3) . ?
P1 O1 1.530(12) . ?
P1 O2 1.552(14) . ?
P1 O3 1.552(12) . ?
O1 C1 1.437(18) . ?
O2 C15 1.43(2) . ?
O3 C29 1.42(2) . ?
C1 C6 1.36(2) . ?
C1 C2 1.41(2) . ?
C2 C3 1.36(2) . ?
C2 C7 1.52(2) . ?
C3 C4 1.39(3) . ?
C4 C5 1.37(3) . ?
C4 C11 1.50(2) . ?
C5 C6 1.39(2) . ?
C7 C8 1.50(3) . ?
C7 C10 1.53(3) . ?
C7 C9 1.53(3) . ?
C11 C14 1.50(3) . ?
C11 C13 1.53(3) . ?
C11 C12 1.56(3) . ?
C15 C16 1.38(3) . ?
C15 C20 1.41(2) . ?
C16 C17 1.41(2) . ?
C16 C21 1.52(3) . ?
C17 C18 1.41(3) . ?
C18 C19 1.40(3) . ?
C18 C25 1.54(3) . ?
C19 C20 1.39(3) . ?
C21 C23 1.48(3) . ?
C21 C22 1.55(3) . ?
C21 C24 1.61(3) . ?
C25 C28 1.45(3) . ?
C25 C26 1.51(3) . ?
C25 C27 1.55(3) . ?
C29 C34 1.37(2) . ?
C29 C30 1.37(2) . ?
C30 C31 1.38(2) . ?
C30 C35 1.54(2) . ?
C31 C32 1.40(3) . ?
C32 C33 1.39(3) . ?
C32 C39 1.53(3) . ?
C33 C34 1.36(3) . ?
C35 C36 1.51(3) . ?
C35 C37 1.52(3) . ?
C35 C38 1.54(3) . ?
C39 C40 1.49(2) . ?
C39 C41 1.52(3) . ?
C39 C42 1.53(3) . ?
